data_7055545
loop_
_publ_author_name
'Sp\"orler, Susanne'
'Strinitz, Frank'
'Rodehutskors, Philipp'
'M\"uller, Lisa'
'Waterloo, Andreas R.'
'D\"urr, Maximilian'
'H\"ubner, Eike'
'Ivanovi\'c-Burmazovi\'c, Ivana'
'Tykwinski, Rik R.'
'Burzlaff, Nicolai'

_publ_section_title
;
 Carbon-rich cyclopentadienyl ruthenium allenylidene complexes
;
_journal_issue 7
_journal_name_full 'New J. Chem.'
_journal_page_first 6127
_journal_paper_doi 10.1039/C5NJ03556B
_journal_volume 40
_journal_year 2016
_chemical_compound_source 'synthesis as described'
_chemical_formula_moiety 'C57 H43 F6 O P3 Ru, C4 H10 O'
_chemical_formula_sum 'C61 H53 F6 O2 P3 Ru'
_chemical_formula_weight 1126.01
_chemical_name_systematic
;
 ?
;
_space_group_IT_number 62
_symmetry_cell_setting orthorhombic
_symmetry_Int_Tables_number 62
_symmetry_space_group_name_Hall '-P 2ac 2n'
_symmetry_space_group_name_H-M 'P n m a'
_atom_sites_solution_hydrogens geom
_atom_sites_solution_primary direct
_atom_sites_solution_secondary difmap
_audit_creation_date 2016-04-26T18:01:49-00:00
_audit_creation_method 'WinGX routine CIF_UPDATE'
_audit_update_record
;
2016-04-26 deposited with the CCDC.
2016-05-06 downloaded from the CCDC.
;
_cell_angle_alpha 90
_cell_angle_beta 90
_cell_angle_gamma 90
_cell_formula_units_Z 8
_cell_length_a 26.143(3)
_cell_length_b 25.5375(12)
_cell_length_c 16.4850(16)
_cell_measurement_reflns_used 288
_cell_measurement_temperature 150(2)
_cell_measurement_theta_max 20
_cell_measurement_theta_min 6
_cell_measurement_wavelength 0.71073
_cell_volume 11005.8(17)
_computing_cell_refinement 'EVALCCD (Duisenberg, 2003)'
_computing_data_collection 'COLLECT (Bruker-Nonius, 2002)'
_computing_data_reduction 'EVALCCD (Duisenberg, 2003)'
_computing_molecular_graphics 'Ortep-3 for Windows (Farrugia, 1997)'
_computing_publication_material 'WinGX publication routines (Farrugia, 1999)'
_computing_structure_refinement 'SHELXL-97 (Sheldrick, 1997)'
_computing_structure_solution 'SHELXS-97 (Sheldrick, 1997)'
_diffrn_ambient_temperature 150(2)
_diffrn_detector_area_resol_mean 9
_diffrn_measured_fraction_theta_full 0.99
_diffrn_measured_fraction_theta_max 0.99
_diffrn_measurement_device_type 'Bruker-Nonius KappaCCD'
_diffrn_measurement_method
;
 \f- and \w-rotations with 1.20 \% and 144 sec per frame
;
_diffrn_radiation_monochromator graphite
_diffrn_radiation_probe x-ray
_diffrn_radiation_type MoK\a
_diffrn_radiation_wavelength 0.71073
_diffrn_reflns_av_R_equivalents 0.0437
_diffrn_reflns_av_unetI/netI 0.0309
_diffrn_reflns_limit_h_max 33
_diffrn_reflns_limit_h_min -33
_diffrn_reflns_limit_k_max 33
_diffrn_reflns_limit_k_min -31
_diffrn_reflns_limit_l_max 21
_diffrn_reflns_limit_l_min -21
_diffrn_reflns_number 100441
_diffrn_reflns_theta_full 27.5
_diffrn_reflns_theta_max 27.5
_diffrn_reflns_theta_min 2.71
_exptl_absorpt_coefficient_mu 0.435
_exptl_absorpt_correction_T_max 0.7456
_exptl_absorpt_correction_T_min 0.6443
_exptl_absorpt_correction_type multi-scan
_exptl_absorpt_process_details 'SADABS, Bruker-AXS, 2002'
_exptl_crystal_colour purple
_exptl_crystal_density_diffrn 1.359
_exptl_crystal_density_method 'not measured'
_exptl_crystal_description block
_exptl_crystal_F_000 4624
_exptl_crystal_size_max 0.76
_exptl_crystal_size_mid 0.2
_exptl_crystal_size_min 0.11
_refine_diff_density_max 2.51
_refine_diff_density_min -1.776
_refine_diff_density_rms 0.169
_refine_ls_extinction_method none
_refine_ls_goodness_of_fit_ref 1.099
_refine_ls_hydrogen_treatment constr
_refine_ls_matrix_type full
_refine_ls_number_parameters 682
_refine_ls_number_reflns 12797
_refine_ls_number_restraints 107
_refine_ls_restrained_S_all 1.109
_refine_ls_R_factor_all 0.083
_refine_ls_R_factor_gt 0.0599
_refine_ls_shift/su_max 0.021
_refine_ls_shift/su_mean 0
_refine_ls_structure_factor_coef Fsqd
_refine_ls_weighting_details 'calc w=1/[\s^2^(Fo^2^)+(0.0988P)^2^+43.0095P] where P=(Fo^2^+2Fc^2^)/3'
_refine_ls_weighting_scheme calc
_refine_ls_wR_factor_gt 0.1745
_refine_ls_wR_factor_ref 0.1953
_reflns_number_gt 9846
_reflns_number_total 12797
_reflns_threshold_expression >2sigma(I)
_cod_data_source_file c5nj03556b2.cif
_cod_data_source_block ssbu04
_cod_depositor_comments 'Adding full bibliography for 7055545--7055547.cif.'
_cod_database_code 7055545

loop_
_symmetry_equiv_pos_as_xyz
'x, y, z'
'-x+1/2, -y, z+1/2'
'x+1/2, -y+1/2, -z+1/2'
'-x, y+1/2, -z'
'-x, -y, -z'
'x-1/2, y, -z-1/2'
'-x-1/2, y-1/2, z-1/2'
'x, -y-1/2, z'

loop_
_atom_site_label
_atom_site_type_symbol
_atom_site_fract_x
_atom_site_fract_y
_atom_site_fract_z
_atom_site_U_iso_or_equiv
_atom_site_adp_type
_atom_site_occupancy
_atom_site_symmetry_multiplicity
_atom_site_calc_flag
_atom_site_refinement_flags
C1 C 0.12376(18) 0.68777(16) 0.2248(3) 0.0249(9) Uani 1 1 d .
H1 H 0.1153 0.6914 0.1703 0.03 Uiso 1 1 calc R
C2 C 0.08856(17) 0.68542(16) 0.2903(3) 0.0252(10) Uani 1 1 d .
H2 H 0.0531 0.6872 0.2863 0.03 Uiso 1 1 calc R
C3 C 0.11723(18) 0.67987(17) 0.3628(3) 0.0249(9) Uani 1 1 d .
H3 H 0.1036 0.6772 0.4147 0.03 Uiso 1 1 calc R
C4 C 0.16995(17) 0.67901(17) 0.3431(3) 0.0253(9) Uani 1 1 d .
H4 H 0.1969 0.676 0.3796 0.03 Uiso 1 1 calc R
C5 C 0.17421(17) 0.68359(16) 0.2568(3) 0.0255(9) Uani 1 1 d .
H5 H 0.2044 0.6838 0.227 0.031 Uiso 1 1 calc R
C11 C 0.23380(16) 0.57872(17) 0.1584(3) 0.0200(8) Uani 1 1 d .
C12 C 0.28335(18) 0.5626(2) 0.1390(3) 0.0328(11) Uani 1 1 d .
H12 H 0.3032 0.5456 0.1776 0.039 Uiso 1 1 calc R
C13 C 0.3030(2) 0.5718(2) 0.0619(3) 0.0406(13) Uani 1 1 d .
H13 H 0.3363 0.5616 0.0497 0.049 Uiso 1 1 calc R
C14 C 0.2736(2) 0.5961(2) 0.0032(3) 0.0366(12) Uani 1 1 d .
H14 H 0.2867 0.6017 -0.0485 0.044 Uiso 1 1 calc R
C15 C 0.22475(19) 0.6119(2) 0.0219(3) 0.0328(11) Uani 1 1 d .
H15 H 0.2049 0.6285 -0.0171 0.039 Uiso 1 1 calc R
C16 C 0.20481(16) 0.60324(19) 0.0994(3) 0.0255(9) Uani 1 1 d .
H16 H 0.1717 0.6141 0.1115 0.031 Uiso 1 1 calc R
C21 C 0.21135(16) 0.49100(17) 0.2517(3) 0.0225(9) Uani 1 1 d .
C22 C 0.25004(18) 0.4621(2) 0.2892(3) 0.0286(10) Uani 1 1 d .
H22 H 0.2735 0.4788 0.3228 0.034 Uiso 1 1 calc R
C23 C 0.2536(2) 0.4085(2) 0.2767(3) 0.0365(12) Uani 1 1 d .
H23 H 0.2791 0.3895 0.3028 0.044 Uiso 1 1 calc R
C24 C 0.2201(2) 0.3835(2) 0.2265(3) 0.0362(12) Uani 1 1 d .
H24 H 0.2228 0.3476 0.2184 0.043 Uiso 1 1 calc R
C25 C 0.1820(2) 0.4116(2) 0.1876(3) 0.0332(11) Uani 1 1 d .
H25 H 0.1595 0.3946 0.1528 0.04 Uiso 1 1 calc R
C26 C 0.17762(19) 0.46503(18) 0.2004(3) 0.0279(10) Uani 1 1 d .
H26 H 0.1518 0.4837 0.1744 0.033 Uiso 1 1 calc R
C31 C 0.25558(16) 0.5806(2) 0.3319(3) 0.0282(10) Uani 1 1 d .
C32 C 0.2920(2) 0.6187(3) 0.3162(4) 0.0453(14) Uani 1 1 d .
H32 H 0.2944 0.6336 0.2649 0.054 Uiso 1 1 calc R
C33 C 0.3250(2) 0.6344(4) 0.3780(5) 0.067(2) Uani 1 1 d .
H33 H 0.3499 0.6596 0.3677 0.081 Uiso 1 1 calc R
C34 C 0.3209(2) 0.6130(4) 0.4537(4) 0.080(3) Uani 1 1 d .
H34 H 0.3427 0.6244 0.4947 0.096 Uiso 1 1 calc R
C35 C 0.2851(2) 0.5749(4) 0.4705(4) 0.062(2) Uani 1 1 d .
H35 H 0.2831 0.5603 0.5221 0.074 Uiso 1 1 calc R
C36 C 0.25231(19) 0.5586(3) 0.4098(3) 0.0409(13) Uani 1 1 d .
H36 H 0.228 0.533 0.4206 0.049 Uiso 1 1 calc R
C41 C 0.07645(15) 0.48668(16) 0.3544(2) 0.0175(8) Uani 1 1 d .
C42 C 0.03034(16) 0.46696(18) 0.3247(3) 0.0244(9) Uani 1 1 d .
H42 H 0.0034 0.4896 0.3132 0.029 Uiso 1 1 calc R
C43 C 0.02466(18) 0.41340(19) 0.3123(3) 0.0290(10) Uani 1 1 d .
H43 H -0.0063 0.4006 0.2929 0.035 Uiso 1 1 calc R
C44 C 0.06374(18) 0.37928(18) 0.3280(3) 0.0267(10) Uani 1 1 d .
H44 H 0.0594 0.3436 0.3194 0.032 Uiso 1 1 calc R
C45 C 0.10986(18) 0.39846(18) 0.3570(3) 0.0258(9) Uani 1 1 d .
H45 H 0.1367 0.3755 0.3677 0.031 Uiso 1 1 calc R
C46 C 0.11612(16) 0.45183(17) 0.3701(3) 0.0215(9) Uani 1 1 d .
H46 H 0.1472 0.4644 0.3895 0.026 Uiso 1 1 calc R
C51 C 0.02325(15) 0.58495(16) 0.3805(3) 0.0190(8) Uani 1 1 d .
C52 C 0.00412(19) 0.6048(2) 0.4535(3) 0.0300(10) Uani 1 1 d .
H52 H 0.0227 0.6005 0.5012 0.036 Uiso 1 1 calc R
C53 C -0.0423(2) 0.6308(3) 0.4551(3) 0.0453(15) Uani 1 1 d .
H53 H -0.0544 0.6444 0.5038 0.054 Uiso 1 1 calc R
C54 C -0.07092(19) 0.6367(2) 0.3854(3) 0.0390(13) Uani 1 1 d .
H54 H -0.1021 0.6542 0.387 0.047 Uiso 1 1 calc R
C55 C -0.05286(17) 0.6165(2) 0.3129(3) 0.0298(10) Uani 1 1 d .
H55 H -0.0722 0.6199 0.2658 0.036 Uiso 1 1 calc R
C56 C -0.00599(16) 0.59120(18) 0.3105(3) 0.0222(9) Uani 1 1 d .
H56 H 0.0061 0.5782 0.2614 0.027 Uiso 1 1 calc R
C61 C 0.10880(15) 0.55439(17) 0.4792(2) 0.0185(8) Uani 1 1 d .
C62 C 0.08601(16) 0.51989(18) 0.5349(3) 0.0229(9) Uani 1 1 d .
H62 H 0.0604 0.4971 0.5179 0.028 Uiso 1 1 calc R
C63 C 0.10183(17) 0.5198(2) 0.6157(3) 0.0283(10) Uani 1 1 d .
H63 H 0.0867 0.4971 0.6527 0.034 Uiso 1 1 calc R
C64 C 0.14026(18) 0.5537(2) 0.6410(3) 0.0330(12) Uani 1 1 d .
H64 H 0.1507 0.5536 0.6949 0.04 Uiso 1 1 calc R
C65 C 0.16274(19) 0.5870(2) 0.5870(3) 0.0330(11) Uani 1 1 d .
H65 H 0.1886 0.6093 0.6043 0.04 Uiso 1 1 calc R
C66 C 0.14718(17) 0.5877(2) 0.5060(3) 0.0261(9) Uani 1 1 d .
H66 H 0.1626 0.6107 0.4697 0.031 Uiso 1 1 calc R
C71 C 0.3118(3) 0.25 0.5535(6) 0.052(2) Uani 1 2 d SDU
H71A H 0.3272 0.25 0.5007 0.078 Uiso 1 2 calc SR
H71B H 0.3223 0.2193 0.5827 0.078 Uiso 0.5 1 calc PR
H71C H 0.3223 0.2807 0.5827 0.078 Uiso 0.5 1 calc PR
C72 C 0.2524(4) 0.25 0.5445(7) 0.080(3) Uani 1 2 d SDU
H72A H 0.241 0.2809 0.5154 0.096 Uiso 0.5 1 calc PR
H72B H 0.241 0.2191 0.5154 0.096 Uiso 0.5 1 calc PR
C73 C 0.1869(6) 0.25 0.6356(9) 0.104(6) Uani 1 2 d SDU
H73A H 0.1731 0.2195 0.6083 0.125 Uiso 0.5 1 calc PR
H73B H 0.1731 0.2805 0.6083 0.125 Uiso 0.5 1 calc PR
C74 C 0.1664(9) 0.25 0.7216(11) 0.173(10) Uani 1 2 d SDU
H74A H 0.1297 0.25 0.7203 0.26 Uiso 1 2 calc SR
H74B H 0.1782 0.2807 0.7495 0.26 Uiso 0.5 1 calc PR
H74C H 0.1782 0.2193 0.7495 0.26 Uiso 0.5 1 calc PR
C81 C 0.0117(5) 0.25 0.1819(9) 0.096(4) Uani 1 2 d SDU
H81A H 0.0036 0.25 0.1251 0.143 Uiso 1 2 calc SR
H81B H -0.0025 0.2807 0.2069 0.143 Uiso 0.5 1 calc PR
H81C H -0.0025 0.2193 0.2069 0.143 Uiso 0.5 1 calc PR
C82 C 0.0689(5) 0.25 0.1926(7) 0.076(3) Uani 1 2 d SDU
H82A H 0.084 0.2191 0.1682 0.091 Uiso 0.5 1 calc PR
H82B H 0.084 0.2809 0.1682 0.091 Uiso 0.5 1 calc PR
C83 C 0.1280(5) 0.25 0.2988(10) 0.119(6) Uani 1 2 d SDU
H83A H 0.1444 0.2808 0.2762 0.143 Uiso 0.5 1 calc PR
H83B H 0.1444 0.2192 0.2762 0.143 Uiso 0.5 1 calc PR
C84 C 0.1339(6) 0.25 0.3924(10) 0.128(7) Uani 1 2 d SDU
H84A H 0.1695 0.25 0.4063 0.192 Uiso 1 2 calc SR
H84B H 0.1179 0.2193 0.4145 0.192 Uiso 0.5 1 calc PR
H84C H 0.1179 0.2807 0.4145 0.192 Uiso 0.5 1 calc PR
C100 C 0.09905(15) 0.57359(16) 0.1956(2) 0.0168(8) Uani 1 1 d .
C101 C 0.08153(15) 0.55393(16) 0.1319(2) 0.0182(8) Uani 1 1 d .
C102 C 0.07268(15) 0.53562(17) 0.0560(2) 0.0184(8) Uani 1 1 d .
C103 C 0.06232(15) 0.48009(16) 0.0417(3) 0.0196(8) Uani 1 1 d .
C104 C 0.05509(17) 0.44603(18) 0.1062(3) 0.0248(9) Uani 1 1 d .
H104 H 0.0563 0.4588 0.159 0.03 Uiso 1 1 calc R
C105 C 0.04609(18) 0.39328(19) 0.0930(3) 0.0305(10) Uani 1 1 d .
H105 H 0.042 0.3708 0.1369 0.037 Uiso 1 1 calc R
C106 C 0.04306(18) 0.37373(19) 0.0144(3) 0.0322(11) Uani 1 1 d .
H106 H 0.0366 0.3384 0.0056 0.039 Uiso 1 1 calc R
C107 C 0.04965(18) 0.4072(2) -0.0503(3) 0.0309(11) Uani 1 1 d .
H107 H 0.0475 0.3943 -0.103 0.037 Uiso 1 1 calc R
C108 C 0.05950(16) 0.46032(18) -0.0376(3) 0.0239(9) Uani 1 1 d .
C109 C 0.06790(18) 0.4950(2) -0.1091(3) 0.0300(10) Uani 1 1 d .
C110 C 0.07696(16) 0.55132(19) -0.0927(3) 0.0249(9) Uani 1 1 d .
C111 C 0.08497(18) 0.5851(2) -0.1586(3) 0.0312(11) Uani 1 1 d .
H111 H 0.0851 0.5719 -0.2111 0.037 Uiso 1 1 calc R
C112 C 0.09254(19) 0.6375(2) -0.1458(3) 0.0357(12) Uani 1 1 d .
H112 H 0.0989 0.6595 -0.1896 0.043 Uiso 1 1 calc R
C113 C 0.09078(19) 0.6582(2) -0.0675(3) 0.0343(11) Uani 1 1 d .
H113 H 0.095 0.6939 -0.0594 0.041 Uiso 1 1 calc R
C114 C 0.08279(17) 0.62553(18) -0.0023(3) 0.0257(9) Uani 1 1 d .
H114 H 0.0811 0.6395 0.0497 0.031 Uiso 1 1 calc R
C115 C 0.07721(15) 0.57151(17) -0.0135(3) 0.0199(8) Uani 1 1 d .
O1 O 0.06628(18) 0.47780(17) -0.1778(2) 0.0497(11) Uani 1 1 d .
O11 O 0.2333(5) 0.25 0.6252(6) 0.129(5) Uani 1 2 d SDU
O12 O 0.0763(3) 0.25 0.2788(5) 0.080(2) Uani 1 2 d SDU
F1 F 0.0291(2) 0.25 0.9574(3) 0.0465(12) Uani 1 2 d S
F2 F -0.01845(16) 0.29439(18) 0.8680(2) 0.0717(13) Uani 1 1 d .
F3 F 0.01731(19) 0.25 0.7644(3) 0.0416(10) Uani 1 2 d S
F4 F 0.06596(15) 0.29400(14) 0.8547(2) 0.0602(10) Uani 1 1 d .
F5 F 0.2450(2) 0.25 0.2527(4) 0.0695(17) Uani 1 2 d S
F6 F 0.31776(19) 0.29484(15) 0.2385(4) 0.0940(18) Uani 1 1 d .
F7 F 0.3556(3) 0.25 0.3355(6) 0.120(4) Uani 1 2 d S
F8 F 0.2784(3) 0.29444(15) 0.3571(4) 0.130(3) Uani 1 1 d .
P1 P 0.20685(4) 0.56253(4) 0.25828(6) 0.0171(2) Uani 1 1 d .
P2 P 0.08739(4) 0.55622(4) 0.37364(6) 0.0150(2) Uani 1 1 d .
P3 P 0.02365(6) 0.25 0.86052(11) 0.0256(4) Uani 1 2 d S
P4 P 0.29826(14) 0.25 0.2989(2) 0.0846(12) Uani 1 2 d S
Ru1 Ru 0.131457(11) 0.608902(12) 0.282700(19) 0.01327(11) Uani 1 1 d .

loop_
_atom_site_aniso_label
_atom_site_aniso_U_11
_atom_site_aniso_U_22
_atom_site_aniso_U_33
_atom_site_aniso_U_23
_atom_site_aniso_U_13
_atom_site_aniso_U_12
C1 0.034(2) 0.011(2) 0.031(2) 0.0035(17) -0.0014(19) 0.0013(16)
C2 0.025(2) 0.0114(19) 0.039(3) -0.0049(18) -0.0027(19) 0.0046(16)
C3 0.031(2) 0.017(2) 0.027(2) -0.0070(18) 0.0020(18) 0.0012(17)
C4 0.026(2) 0.019(2) 0.031(2) -0.0082(19) -0.0037(18) -0.0009(17)
C5 0.030(2) 0.0116(19) 0.035(3) -0.0017(18) 0.0043(19) -0.0043(16)
C11 0.0208(19) 0.021(2) 0.018(2) 0.0012(17) 0.0046(16) 0.0019(16)
C12 0.026(2) 0.043(3) 0.029(3) 0.007(2) 0.0056(19) 0.014(2)
C13 0.029(2) 0.056(4) 0.037(3) 0.007(3) 0.013(2) 0.016(2)
C14 0.034(3) 0.054(3) 0.022(2) 0.008(2) 0.012(2) 0.005(2)
C15 0.029(2) 0.047(3) 0.022(2) 0.009(2) 0.0029(19) 0.007(2)
C16 0.0183(19) 0.035(3) 0.023(2) 0.0041(19) 0.0034(17) 0.0033(17)
C21 0.026(2) 0.023(2) 0.018(2) 0.0042(18) 0.0059(17) 0.0097(17)
C22 0.025(2) 0.032(3) 0.029(2) 0.009(2) 0.0055(18) 0.0105(19)
C23 0.037(3) 0.033(3) 0.040(3) 0.017(2) 0.008(2) 0.017(2)
C24 0.050(3) 0.023(2) 0.035(3) 0.007(2) 0.018(2) 0.015(2)
C25 0.044(3) 0.024(2) 0.031(3) -0.004(2) 0.005(2) 0.007(2)
C26 0.039(3) 0.022(2) 0.023(2) 0.0020(18) -0.0004(19) 0.0106(19)
C31 0.0165(19) 0.042(3) 0.026(2) -0.011(2) 0.0004(17) 0.0093(18)
C32 0.026(2) 0.064(4) 0.046(3) -0.009(3) -0.008(2) -0.007(2)
C33 0.028(3) 0.104(6) 0.070(5) -0.026(5) -0.003(3) -0.025(3)
C34 0.030(3) 0.164(9) 0.045(4) -0.032(5) -0.010(3) -0.005(4)
C35 0.028(3) 0.126(7) 0.031(3) -0.011(4) -0.009(2) 0.013(3)
C36 0.028(2) 0.071(4) 0.024(2) -0.004(3) -0.0046(19) 0.012(2)
C41 0.0204(18) 0.020(2) 0.0119(18) 0.0000(16) 0.0022(14) -0.0018(15)
C42 0.021(2) 0.024(2) 0.029(2) 0.0025(19) -0.0063(17) -0.0018(17)
C43 0.030(2) 0.028(2) 0.030(2) 0.000(2) -0.0084(19) -0.0063(19)
C44 0.038(2) 0.021(2) 0.021(2) 0.0001(18) 0.0019(19) -0.0044(19)
C45 0.032(2) 0.021(2) 0.024(2) -0.0008(18) 0.0014(18) 0.0021(18)
C46 0.0216(19) 0.023(2) 0.020(2) -0.0006(17) 0.0000(16) -0.0001(16)
C51 0.0187(18) 0.019(2) 0.019(2) -0.0001(17) 0.0003(15) -0.0009(15)
C52 0.031(2) 0.041(3) 0.018(2) 0.003(2) 0.0034(18) 0.010(2)
C53 0.042(3) 0.069(4) 0.025(3) 0.001(3) 0.010(2) 0.030(3)
C54 0.029(2) 0.053(3) 0.035(3) 0.006(3) 0.006(2) 0.020(2)
C55 0.022(2) 0.037(3) 0.030(2) 0.004(2) -0.0029(19) 0.0043(19)
C56 0.0217(19) 0.025(2) 0.020(2) -0.0031(18) 0.0000(16) 0.0012(17)
C61 0.0171(18) 0.026(2) 0.0121(18) -0.0017(16) 0.0003(14) 0.0039(16)
C62 0.0205(19) 0.031(2) 0.018(2) 0.0029(18) -0.0011(16) 0.0026(17)
C63 0.027(2) 0.042(3) 0.016(2) 0.008(2) 0.0028(17) 0.009(2)
C64 0.028(2) 0.056(3) 0.015(2) -0.003(2) -0.0033(17) 0.012(2)
C65 0.030(2) 0.047(3) 0.022(2) -0.005(2) -0.0071(19) -0.006(2)
C66 0.026(2) 0.035(3) 0.018(2) -0.0018(19) -0.0010(17) -0.0024(19)
C71 0.056(5) 0.038(5) 0.063(6) 0 0.005(4) 0
C72 0.083(7) 0.068(7) 0.088(9) 0 0.003(7) 0
C73 0.124(13) 0.067(8) 0.122(12) 0 0.055(11) 0
C74 0.23(2) 0.141(17) 0.154(16) 0 0.101(18) 0
C81 0.113(9) 0.061(7) 0.112(11) 0 -0.037(9) 0
C82 0.108(8) 0.034(5) 0.085(8) 0 -0.031(7) 0
C83 0.083(10) 0.078(10) 0.197(15) 0 -0.047(11) 0
C84 0.122(13) 0.063(8) 0.198(16) 0 -0.064(13) 0
C100 0.0178(17) 0.0156(19) 0.0170(19) 0.0029(16) 0.0023(15) 0.0029(14)
C101 0.0214(18) 0.0163(19) 0.017(2) 0.0001(16) 0.0005(15) -0.0002(15)
C102 0.0168(17) 0.023(2) 0.016(2) -0.0034(16) -0.0033(15) 0.0015(15)
C103 0.0145(17) 0.020(2) 0.024(2) -0.0048(17) -0.0035(15) -0.0015(15)
C104 0.026(2) 0.023(2) 0.025(2) -0.0021(18) -0.0010(18) -0.0038(17)
C105 0.030(2) 0.023(2) 0.038(3) -0.002(2) -0.002(2) -0.0031(18)
C106 0.029(2) 0.020(2) 0.048(3) -0.007(2) -0.002(2) -0.0020(18)
C107 0.030(2) 0.029(2) 0.034(3) -0.016(2) -0.005(2) 0.0008(19)
C108 0.022(2) 0.026(2) 0.024(2) -0.0070(19) -0.0032(17) 0.0020(17)
C109 0.033(2) 0.037(3) 0.020(2) -0.006(2) -0.0045(18) 0.001(2)
C110 0.022(2) 0.034(3) 0.018(2) -0.0005(19) -0.0028(16) -0.0018(18)
C111 0.030(2) 0.046(3) 0.018(2) 0.005(2) -0.0012(18) 0.001(2)
C112 0.032(2) 0.048(3) 0.028(3) 0.017(2) -0.002(2) -0.006(2)
C113 0.034(2) 0.031(3) 0.038(3) 0.012(2) -0.008(2) -0.008(2)
C114 0.027(2) 0.026(2) 0.025(2) 0.0012(19) -0.0070(18) -0.0036(18)
C115 0.0147(17) 0.025(2) 0.020(2) -0.0002(17) -0.0009(15) -0.0022(15)
O1 0.083(3) 0.047(2) 0.0193(18) -0.0119(17) -0.0029(19) -0.003(2)
O11 0.231(16) 0.088(7) 0.069(7) 0 0.002(8) 0
O12 0.083(6) 0.052(4) 0.105(7) 0 -0.018(5) 0
F1 0.075(3) 0.028(2) 0.037(2) 0 -0.018(2) 0
F2 0.071(3) 0.089(3) 0.054(2) -0.004(2) -0.0064(19) 0.058(2)
F3 0.052(3) 0.042(3) 0.031(2) 0 -0.006(2) 0
F4 0.068(2) 0.046(2) 0.067(2) 0.0022(19) -0.0111(19) -0.0317(18)
F5 0.062(3) 0.039(3) 0.107(5) 0 -0.037(3) 0
F6 0.081(3) 0.032(2) 0.169(5) 0.006(3) -0.040(3) -0.005(2)
F7 0.127(6) 0.043(4) 0.191(9) 0 -0.113(7) 0
F8 0.263(8) 0.020(2) 0.107(4) -0.008(2) -0.077(5) 0.006(3)
P1 0.0171(5) 0.0195(5) 0.0146(5) 0.0006(4) 0.0000(4) 0.0039(4)
P2 0.0152(4) 0.0179(5) 0.0118(5) -0.0002(4) -0.0001(4) 0.0006(4)
P3 0.0251(8) 0.0197(8) 0.0322(9) 0 -0.0091(7) 0
P4 0.100(2) 0.0192(11) 0.134(3) 0 -0.081(2) 0
Ru1 0.01423(16) 0.01207(17) 0.01350(17) -0.00122(12) -0.00028(11) 0.00055(11)

loop_
_atom_type_symbol
_atom_type_description
_atom_type_scat_dispersion_real
_atom_type_scat_dispersion_imag
_atom_type_scat_source
C C 0.0033 0.0016 'International Tables Vol C Tables 4.2.6.8 and 6.1.1.4'
H H 0 0 'International Tables Vol C Tables 4.2.6.8 and 6.1.1.4'
O O 0.0106 0.006 'International Tables Vol C Tables 4.2.6.8 and 6.1.1.4'
F F 0.0171 0.0103 'International Tables Vol C Tables 4.2.6.8 and 6.1.1.4'
P P 0.1023 0.0942 'International Tables Vol C Tables 4.2.6.8 and 6.1.1.4'
Ru Ru -1.2594 0.8363 'International Tables Vol C Tables 4.2.6.8 and 6.1.1.4'

loop_
_geom_angle_atom_site_label_1
_geom_angle_atom_site_label_2
_geom_angle_atom_site_label_3
_geom_angle
_geom_angle_site_symmetry_1
_geom_angle_site_symmetry_3
C2 C1 C5 108.4(4) . .
C2 C1 Ru1 72.3(2) . .
C5 C1 Ru1 72.0(2) . .
C3 C2 C1 107.6(4) . .
C3 C2 Ru1 72.4(2) . .
C1 C2 Ru1 70.9(2) . .
C4 C3 C2 108.9(4) . .
C4 C3 Ru1 72.3(2) . .
C2 C3 Ru1 71.1(2) . .
C3 C4 C5 107.6(4) . .
C3 C4 Ru1 71.5(2) . .
C5 C4 Ru1 70.4(2) . .
C1 C5 C4 107.5(4) . .
C1 C5 Ru1 71.0(2) . .
C4 C5 Ru1 72.8(2) . .
C16 C11 C12 118.7(4) . .
C16 C11 P1 121.4(3) . .
C12 C11 P1 119.7(3) . .
C13 C12 C11 120.2(4) . .
C14 C13 C12 120.6(4) . .
C15 C14 C13 119.4(5) . .
C14 C15 C16 120.4(5) . .
C11 C16 C15 120.7(4) . .
C26 C21 C22 118.5(4) . .
C26 C21 P1 118.1(3) . .
C22 C21 P1 123.1(4) . .
C23 C22 C21 120.3(5) . .
C24 C23 C22 120.6(5) . .
C23 C24 C25 120.0(5) . .
C24 C25 C26 120.0(5) . .
C25 C26 C21 120.6(4) . .
C32 C31 C36 119.5(5) . .
C32 C31 P1 122.4(4) . .
C36 C31 P1 117.8(4) . .
C31 C32 C33 119.4(6) . .
C34 C33 C32 120.3(7) . .
C33 C34 C35 121.2(6) . .
C34 C35 C36 119.3(7) . .
C35 C36 C31 120.3(6) . .
C46 C41 C42 118.6(4) . .
C46 C41 P2 118.2(3) . .
C42 C41 P2 123.2(3) . .
C43 C42 C41 119.9(4) . .
C44 C43 C42 121.2(4) . .
C43 C44 C45 119.3(4) . .
C44 C45 C46 120.2(4) . .
C45 C46 C41 120.7(4) . .
C56 C51 C52 118.4(4) . .
C56 C51 P2 119.7(3) . .
C52 C51 P2 121.7(3) . .
C53 C52 C51 120.3(4) . .
C54 C53 C52 120.8(5) . .
C53 C54 C55 119.6(4) . .
C54 C55 C56 120.0(4) . .
C55 C56 C51 121.0(4) . .
C66 C61 C62 118.9(4) . .
C66 C61 P2 120.6(3) . .
C62 C61 P2 120.5(3) . .
C63 C62 C61 119.9(4) . .
C64 C63 C62 120.0(4) . .
C65 C64 C63 120.3(4) . .
C64 C65 C66 120.5(5) . .
C61 C66 C65 120.4(4) . .
O11 C72 C71 105.1(9) . .
O11 C73 C74 118.8(15) . .
O12 C82 C81 104.5(10) . .
O12 C83 C84 109.5(12) . .
C101 C100 Ru1 172.1(4) . .
C100 C101 C102 167.4(4) . .
C101 C102 C103 121.0(4) . .
C101 C102 C115 119.4(4) . .
C103 C102 C115 119.5(4) . .
C104 C103 C108 118.8(4) . .
C104 C103 C102 120.6(4) . .
C108 C103 C102 120.6(4) . .
C105 C104 C103 120.8(4) . .
C104 C105 C106 120.4(5) . .
C107 C106 C105 119.4(4) . .
C106 C107 C108 120.7(5) . .
C107 C108 C103 119.9(4) . .
C107 C108 C109 119.0(4) . .
C103 C108 C109 121.0(4) . .
O1 C109 C110 121.7(5) . .
O1 C109 C108 121.2(5) . .
C110 C109 C108 117.1(4) . .
C111 C110 C115 119.5(4) . .
C111 C110 C109 118.7(4) . .
C115 C110 C109 121.8(4) . .
C112 C111 C110 120.3(5) . .
C111 C112 C113 120.5(5) . .
C114 C113 C112 119.9(5) . .
C113 C114 C115 120.7(5) . .
C114 C115 C110 119.0(4) . .
C114 C115 C102 121.3(4) . .
C110 C115 C102 119.7(4) . .
C73 O11 C72 118.6(13) . .
C83 O12 C82 111.5(11) . .
C31 P1 C21 104.3(2) . .
C31 P1 C11 105.8(2) . .
C21 P1 C11 98.42(19) . .
C31 P1 Ru1 110.33(14) . .
C21 P1 Ru1 124.74(14) . .
C11 P1 Ru1 111.35(14) . .
C41 P2 C61 100.86(19) . .
C41 P2 C51 104.87(19) . .
C61 P2 C51 103.38(18) . .
C41 P2 Ru1 121.95(13) . .
C61 P2 Ru1 118.52(14) . .
C51 P2 Ru1 105.18(14) . .
F4 P3 F4 90.7(3) . 8_565
F4 P3 F2 179.0(2) . 8_565
F4 P3 F2 89.0(2) 8_565 8_565
F4 P3 F2 89.0(2) . .
F4 P3 F2 179.0(2) 8_565 .
F2 P3 F2 91.3(4) 8_565 .
F4 P3 F3 90.7(2) . .
F4 P3 F3 90.7(2) 8_565 .
F2 P3 F3 90.3(2) 8_565 .
F2 P3 F3 90.3(2) . .
F4 P3 F1 90.0(2) . .
F4 P3 F1 90.0(2) 8_565 .
F2 P3 F1 89.1(2) 8_565 .
F2 P3 F1 89.1(2) . .
F3 P3 F1 179.1(3) . .
F8 P4 F8 92.3(5) . 8_565
F8 P4 F5 90.2(4) . .
F8 P4 F5 90.2(4) 8_565 .
F8 P4 F6 179.1(3) . 8_565
F8 P4 F6 88.2(3) 8_565 8_565
F5 P4 F6 88.9(3) . 8_565
F8 P4 F6 88.2(3) . .
F8 P4 F6 179.1(3) 8_565 .
F5 P4 F6 88.9(3) . .
F6 P4 F6 91.4(5) 8_565 .
F8 P4 F7 94.4(4) . .
F8 P4 F7 94.4(4) 8_565 .
F5 P4 F7 173.3(6) . .
F6 P4 F7 86.4(4) 8_565 .
F6 P4 F7 86.4(4) . .
C100 Ru1 C1 93.74(17) . .
C100 Ru1 C5 118.77(18) . .
C1 Ru1 C5 36.99(16) . .
C100 Ru1 C2 103.40(17) . .
C1 Ru1 C2 36.82(17) . .
C5 Ru1 C2 61.55(17) . .
C100 Ru1 C3 138.26(17) . .
C1 Ru1 C3 61.00(17) . .
C5 Ru1 C3 61.06(17) . .
C2 Ru1 C3 36.48(17) . .
C100 Ru1 C4 154.27(17) . .
C1 Ru1 C4 61.30(17) . .
C5 Ru1 C4 36.83(17) . .
C2 Ru1 C4 61.03(16) . .
C3 Ru1 C4 36.22(16) . .
C100 Ru1 P2 89.50(12) . .
C1 Ru1 P2 138.82(13) . .
C5 Ru1 P2 149.34(13) . .
C2 Ru1 P2 102.68(13) . .
C3 Ru1 P2 90.34(12) . .
C4 Ru1 P2 113.06(12) . .
C100 Ru1 P1 90.31(12) . .
C1 Ru1 P1 117.33(13) . .
C5 Ru1 P1 88.73(12) . .
C2 Ru1 P1 150.29(12) . .
C3 Ru1 P1 130.01(12) . .
C4 Ru1 P1 95.80(12) . .
P2 Ru1 P1 103.68(4) . .

loop_
_geom_bond_atom_site_label_1
_geom_bond_atom_site_label_2
_geom_bond_distance
_geom_bond_site_symmetry_2
C1 C2 1.419(7) .
C1 C5 1.424(6) .
C1 Ru1 2.238(4) .
C2 C3 1.418(7) .
C2 Ru1 2.257(4) .
C3 C4 1.416(6) .
C3 Ru1 2.273(4) .
C4 C5 1.433(7) .
C4 Ru1 2.283(4) .
C5 Ru1 2.252(4) .
C11 C16 1.383(6) .
C11 C12 1.397(6) .
C11 P1 1.837(4) .
C12 C13 1.391(7) .
C13 C14 1.383(7) .
C14 C15 1.375(7) .
C15 C16 1.398(6) .
C21 C26 1.390(7) .
C21 C22 1.397(6) .
C21 P1 1.834(5) .
C22 C23 1.386(7) .
C23 C24 1.365(8) .
C24 C25 1.384(7) .
C25 C26 1.385(7) .
C31 C32 1.385(8) .
C31 C36 1.404(7) .
C31 P1 1.819(5) .
C32 C33 1.394(8) .
C33 C34 1.366(11) .
C34 C35 1.380(12) .
C35 C36 1.382(8) .
C41 C46 1.391(6) .
C41 C42 1.395(6) .
C41 P2 1.827(4) .
C42 C43 1.391(6) .
C43 C44 1.368(7) .
C44 C45 1.386(7) .
C45 C46 1.390(6) .
C51 C56 1.394(6) .
C51 C52 1.398(6) .
C51 P2 1.834(4) .
C52 C53 1.384(7) .
C53 C54 1.380(8) .
C54 C55 1.384(7) .
C55 C56 1.386(6) .
C61 C66 1.388(6) .
C61 C62 1.405(6) .
C61 P2 1.829(4) .
C62 C63 1.395(6) .
C63 C64 1.389(7) .
C64 C65 1.363(8) .
C65 C66 1.397(6) .
C71 C72 1.558(12) .
C72 O11 1.422(12) .
C73 O11 1.226(13) .
C73 C74 1.516(14) .
C81 C82 1.505(14) .
C82 O12 1.433(11) .
C83 O12 1.391(12) .
C83 C84 1.551(15) .
C100 C101 1.251(6) .
C100 Ru1 1.895(4) .
C101 C102 1.356(6) .
C102 C103 1.463(6) .
C102 C115 1.472(6) .
C103 C104 1.387(6) .
C103 C108 1.403(6) .
C104 C105 1.385(6) .
C105 C106 1.390(7) .
C106 C107 1.379(8) .
C107 C108 1.395(7) .
C108 C109 1.490(7) .
C109 O1 1.214(6) .
C109 C110 1.483(7) .
C110 C111 1.403(7) .
C110 C115 1.404(6) .
C111 C112 1.368(8) .
C112 C113 1.395(8) .
C113 C114 1.375(7) .
C114 C115 1.399(6) .
F1 P3 1.604(5) .
F2 P3 1.585(4) .
F3 P3 1.594(5) .
F4 P3 1.580(3) .
F5 P4 1.586(6) .
F6 P4 1.600(6) .
F7 P4 1.617(7) .
F8 P4 1.574(7) .
P1 Ru1 2.3343(10) .
P2 Ru1 2.3205(11) .
P3 F4 1.580(3) 8_565
P3 F2 1.585(4) 8_565
P4 F8 1.574(7) 8_565
P4 F6 1.600(6) 8_565
